data_7006787
loop_
_publ_author_name
'Habata, Yoichi'
'Osaka, Futoshi'

_publ_section_title
;
 Dimetallo[3.3]para- and metacyclophanes by self-assembly of
 pyridylmethyl armed-monoazatrithia- and monoazadithiaoxa-12-crown-4
 ethers with Ag+ ions.
;
_journal_issue 15
_journal_name_full 'Dalton transactions (Cambridge, England : 2003)'
_journal_page_first 1836
_journal_page_last 1841
_journal_paper_doi 10.1039/b513931g
_journal_year 2006
_chemical_formula_sum 'C34 H50 Ag2 F6 N6 O6 S8'
_chemical_formula_weight 1225.02
_chemical_name_systematic
;
?
;
_space_group_IT_number 14
_symmetry_space_group_name_Hall '-P 2ybc'
_symmetry_space_group_name_H-M 'P 1 21/c 1'
_atom_sites_solution_hydrogens geom
_atom_sites_solution_primary direct
_atom_sites_solution_secondary difmap
_audit_creation_method SHELXL-97
_cell_angle_alpha 90.00
_cell_angle_beta 108.8150(10)
_cell_angle_gamma 90.00
_cell_formula_units_Z 2
_cell_length_a 14.4836(8)
_cell_length_b 12.5433(7)
_cell_length_c 13.7270(8)
_cell_measurement_temperature 298(2)
_cell_volume 2360.6(2)
_computing_structure_refinement 'SHELXL-97 (Sheldrick, 1997)'
_computing_structure_solution 'SHELXS-97 (Sheldrick, 1990)'
_diffrn_ambient_temperature 298(2)
_diffrn_measured_fraction_theta_full 0.995
_diffrn_measured_fraction_theta_max 0.995
_diffrn_radiation_monochromator graphite
_diffrn_radiation_source 'fine-focus sealed tube'
_diffrn_radiation_type MoK\a
_diffrn_radiation_wavelength 0.71073
_diffrn_reflns_av_R_equivalents 0.0199
_diffrn_reflns_av_sigmaI/netI 0.0256
_diffrn_reflns_limit_h_max 19
_diffrn_reflns_limit_h_min -15
_diffrn_reflns_limit_k_max 13
_diffrn_reflns_limit_k_min -16
_diffrn_reflns_limit_l_max 18
_diffrn_reflns_limit_l_min -18
_diffrn_reflns_number 17348
_diffrn_reflns_theta_full 28.30
_diffrn_reflns_theta_max 28.30
_diffrn_reflns_theta_min 1.49
_exptl_absorpt_coefficient_mu 1.256
_exptl_absorpt_correction_T_max 0.8055
_exptl_absorpt_correction_T_min 0.7873
_exptl_crystal_density_diffrn 1.723
_exptl_crystal_density_method 'not measured'
_exptl_crystal_F_000 1240
_exptl_crystal_size_max 0.20
_exptl_crystal_size_mid 0.20
_exptl_crystal_size_min 0.18
_refine_diff_density_max 0.731
_refine_diff_density_min -0.409
_refine_diff_density_rms 0.065
_refine_ls_extinction_method none
_refine_ls_goodness_of_fit_ref 1.044
_refine_ls_hydrogen_treatment mixed
_refine_ls_matrix_type full
_refine_ls_number_parameters 281
_refine_ls_number_reflns 5853
_refine_ls_number_restraints 0
_refine_ls_restrained_S_all 1.044
_refine_ls_R_factor_all 0.0418
_refine_ls_R_factor_gt 0.0336
_refine_ls_shift/su_max 0.001
_refine_ls_shift/su_mean 0.000
_refine_ls_structure_factor_coef Fsqd
_refine_ls_weighting_details 'calc w=1/[\s^2^(Fo^2^)+(0.0500P)^2^+0.6384P] where P=(Fo^2^+2Fc^2^)/3'
_refine_ls_weighting_scheme calc
_refine_ls_wR_factor_gt 0.0880
_refine_ls_wR_factor_ref 0.0930
_reflns_number_gt 4805
_reflns_number_total 5853
_reflns_threshold_expression >2sigma(I)
_cod_data_source_file b513931g.txt
_cod_data_source_block 3pyns3_ag_p21_c
_cod_database_code 7006787

loop_
_symmetry_equiv_pos_as_xyz
'x, y, z'
'-x, y+1/2, -z+1/2'
'-x, -y, -z'
'x, -y-1/2, z-1/2'

loop_
_atom_site_label
_atom_site_type_symbol
_atom_site_fract_x
_atom_site_fract_y
_atom_site_fract_z
_atom_site_U_iso_or_equiv
_atom_site_adp_type
_atom_site_occupancy
_atom_site_symmetry_multiplicity
_atom_site_calc_flag
_atom_site_refinement_flags
_atom_site_disorder_assembly
_atom_site_disorder_group
C10 C 0.29875(17) -0.12230(18) 0.41654(17) 0.0426(5) Uani 1 1 d . . .
Ag1 Ag 0.425247(13) 0.084421(16) 0.303356(14) 0.05139(8) Uani 1 1 d . . .
S3 S 0.44495(4) -0.01380(5) 0.14025(4) 0.04632(14) Uani 1 1 d . . .
S2 S 0.46119(5) 0.25939(5) 0.17536(5) 0.05383(16) Uani 1 1 d . . .
S1 S 0.29575(5) 0.21821(6) 0.31092(5) 0.05822(17) Uani 1 1 d . . .
S4 S 0.03720(7) 0.29108(8) 0.42711(7) 0.0849(3) Uani 1 1 d . . .
C11 C 0.39242(16) -0.09706(16) 0.47795(17) 0.0400(4) Uani 1 1 d . . .
H11 H 0.4397 -0.0873 0.4463 0.048 Uiso 1 1 calc R . .
N1 N 0.27089(13) -0.03247(16) 0.24734(14) 0.0428(4) Uani 1 1 d . . .
N2 N 0.41904(14) -0.08590(14) 0.58067(14) 0.0418(4) Uani 1 1 d . . .
C6 C 0.4022(2) 0.08513(19) 0.03915(18) 0.0497(5) Uani 1 1 d . . .
H6A H 0.4039 0.0553 -0.0254 0.060 Uiso 1 1 calc R . .
H6B H 0.3352 0.1037 0.0312 0.060 Uiso 1 1 calc R . .
C7 C 0.3398(2) -0.10026(19) 0.11284(18) 0.0501(6) Uani 1 1 d . . .
H7A H 0.3194 -0.1189 0.0404 0.060 Uiso 1 1 calc R . .
H7B H 0.3594 -0.1656 0.1518 0.060 Uiso 1 1 calc R . .
C12 C 0.35025(18) -0.09950(19) 0.62532(18) 0.0467(5) Uani 1 1 d . . .
H12 H 0.3673 -0.0909 0.6962 0.056 Uiso 1 1 calc R . .
C14 C 0.22954(18) -0.1376(2) 0.4657(2) 0.0526(6) Uani 1 1 d . . .
H14 H 0.1659 -0.1559 0.4276 0.063 Uiso 1 1 calc R . .
C2 C 0.19013(18) 0.1489(2) 0.2272(2) 0.0564(6) Uani 1 1 d . . .
H2A H 0.1312 0.1835 0.2303 0.068 Uiso 1 1 calc R . .
H2B H 0.1906 0.1527 0.1568 0.068 Uiso 1 1 calc R . .
C4 C 0.3359(2) 0.3047(2) 0.1377(2) 0.0580(6) Uani 1 1 d . . .
H4A H 0.3286 0.3679 0.0952 0.070 Uiso 1 1 calc R . .
H4B H 0.2934 0.2498 0.0971 0.070 Uiso 1 1 calc R . .
C13 C 0.25551(18) -0.1256(2) 0.5707(2) 0.0550(6) Uani 1 1 d . . .
H13 H 0.2096 -0.1350 0.6043 0.066 Uiso 1 1 calc R . .
C5 C 0.4648(2) 0.1847(2) 0.0638(2) 0.0564(6) Uani 1 1 d . . .
H5A H 0.4445 0.2315 0.0044 0.068 Uiso 1 1 calc R . .
H5B H 0.5319 0.1643 0.0740 0.068 Uiso 1 1 calc R . .
C3 C 0.3061(2) 0.3300(2) 0.2311(2) 0.0646(7) Uani 1 1 d . . .
H3A H 0.2437 0.3662 0.2079 0.078 Uiso 1 1 calc R . .
H3B H 0.3533 0.3797 0.2739 0.078 Uiso 1 1 calc R . .
C9 C 0.27438(18) -0.13489(19) 0.30199(17) 0.0472(5) Uani 1 1 d . . .
H9A H 0.3228 -0.1806 0.2883 0.057 Uiso 1 1 calc R . .
H9B H 0.2116 -0.1699 0.2748 0.057 Uiso 1 1 calc R . .
C1 C 0.18976(18) 0.0326(2) 0.2589(2) 0.0545(6) Uani 1 1 d . . .
H1A H 0.1922 0.0300 0.3303 0.065 Uiso 1 1 calc R . .
H1B H 0.1286 0.0006 0.2179 0.065 Uiso 1 1 calc R . .
O3 O 0.1343(2) 0.3315(2) 0.4705(2) 0.1055(9) Uani 1 1 d . . .
F3 F -0.0334(2) 0.1014(2) 0.4324(3) 0.1451(12) Uani 1 1 d . . .
F2 F 0.0688(3) 0.1507(2) 0.5727(2) 0.1331(10) Uani 1 1 d . . .
F1 F 0.1163(3) 0.1052(2) 0.4522(3) 0.1487(13) Uani 1 1 d . . .
O2 O 0.0054(3) 0.2819(3) 0.3193(2) 0.1394(14) Uani 1 1 d . . .
C15 C 0.0474(2) 0.1578(3) 0.4726(3) 0.0755(9) Uani 1 1 d . . .
O1 O -0.0307(3) 0.3337(4) 0.4701(4) 0.186(2) Uani 1 1 d . . .
C8 C 0.25315(18) -0.0548(2) 0.13683(18) 0.0512(5) Uani 1 1 d . . .
H8A H 0.2336 0.0110 0.0984 0.061 Uiso 1 1 calc R . .
H8B H 0.1992 -0.1045 0.1131 0.061 Uiso 1 1 calc R . .
N3 N 0.7285(3) 0.0915(2) 0.1664(3) 0.0813(8) Uani 1 1 d . . .
C17 C 0.8063(3) 0.0791(2) 0.1680(2) 0.0668(8) Uani 1 1 d . . .
C16 C 0.9053(3) 0.0653(4) 0.1694(4) 0.1034(14) Uani 1 1 d . . .
H16A H 0.9437 0.1253 0.2027 0.155 Uiso 1 1 calc R . .
H16B H 0.9066 0.0599 0.1002 0.155 Uiso 1 1 calc R . .
H16C H 0.9317 0.0013 0.2064 0.155 Uiso 1 1 calc R . .

loop_
_atom_site_aniso_label
_atom_site_aniso_U_11
_atom_site_aniso_U_22
_atom_site_aniso_U_33
_atom_site_aniso_U_23
_atom_site_aniso_U_13
_atom_site_aniso_U_12
C10 0.0408(11) 0.0428(11) 0.0423(11) 0.0055(9) 0.0107(9) 0.0024(9)
Ag1 0.04214(11) 0.06432(14) 0.04117(11) -0.00233(8) 0.00434(8) 0.00265(8)
S3 0.0464(3) 0.0511(3) 0.0419(3) 0.0027(2) 0.0148(2) 0.0054(2)
S2 0.0461(3) 0.0549(3) 0.0539(3) -0.0029(3) 0.0069(3) -0.0086(3)
S1 0.0523(4) 0.0683(4) 0.0505(3) -0.0123(3) 0.0116(3) 0.0052(3)
S4 0.0762(5) 0.0887(6) 0.0710(5) -0.0093(4) -0.0024(4) 0.0277(5)
C11 0.0366(10) 0.0438(11) 0.0401(11) 0.0040(8) 0.0130(9) 0.0019(8)
N1 0.0360(9) 0.0510(10) 0.0384(9) 0.0040(8) 0.0078(7) 0.0005(8)
N2 0.0386(9) 0.0461(10) 0.0388(9) 0.0018(7) 0.0098(8) 0.0034(8)
C6 0.0582(15) 0.0525(13) 0.0363(11) 0.0027(9) 0.0124(11) -0.0001(11)
C7 0.0635(15) 0.0482(13) 0.0357(11) -0.0047(9) 0.0122(11) -0.0059(11)
C12 0.0465(12) 0.0556(14) 0.0387(11) 0.0028(9) 0.0147(10) 0.0086(10)
C14 0.0373(11) 0.0648(15) 0.0530(14) 0.0061(11) 0.0108(10) -0.0033(11)
C2 0.0380(12) 0.0632(15) 0.0621(16) 0.0083(12) 0.0079(11) 0.0063(11)
C4 0.0543(14) 0.0425(13) 0.0678(16) 0.0053(11) 0.0064(13) 0.0003(11)
C13 0.0438(13) 0.0731(16) 0.0535(14) 0.0105(12) 0.0231(11) 0.0055(12)
C5 0.0594(15) 0.0619(15) 0.0475(13) 0.0062(11) 0.0167(12) -0.0048(12)
C3 0.0582(16) 0.0429(13) 0.085(2) -0.0140(13) 0.0125(14) 0.0016(12)
C9 0.0469(12) 0.0475(12) 0.0419(12) 0.0022(9) 0.0071(10) -0.0039(10)
C1 0.0353(11) 0.0651(15) 0.0631(15) 0.0122(12) 0.0160(11) 0.0048(11)
O3 0.107(2) 0.0907(18) 0.0872(18) 0.0078(14) -0.0131(15) -0.0152(16)
F3 0.0959(19) 0.145(2) 0.166(3) -0.004(2) 0.0026(19) -0.0440(17)
F2 0.179(3) 0.123(2) 0.0830(17) 0.0081(14) 0.0221(17) -0.028(2)
F1 0.150(3) 0.1037(18) 0.229(4) 0.004(2) 0.111(3) 0.0475(18)
O2 0.170(3) 0.134(3) 0.0697(17) 0.0002(17) -0.0235(19) -0.013(2)
C15 0.0531(16) 0.093(2) 0.076(2) -0.0177(17) 0.0145(15) -0.0021(16)
O1 0.151(4) 0.188(4) 0.228(5) -0.015(4) 0.073(4) 0.101(3)
C8 0.0446(12) 0.0642(14) 0.0359(11) 0.0035(10) 0.0007(9) -0.0075(11)
N3 0.080(2) 0.095(2) 0.0696(18) -0.0003(14) 0.0250(16) -0.0042(16)
C17 0.080(2) 0.0699(18) 0.0464(14) -0.0098(12) 0.0149(15) -0.0092(16)
C16 0.074(2) 0.136(4) 0.097(3) -0.039(3) 0.023(2) 0.001(2)

loop_
_atom_type_symbol
_atom_type_description
_atom_type_scat_dispersion_real
_atom_type_scat_dispersion_imag
_atom_type_scat_source
C C 0.0033 0.0016 'International Tables Vol C Tables 4.2.6.8 and 6.1.1.4'
H H 0.0000 0.0000 'International Tables Vol C Tables 4.2.6.8 and 6.1.1.4'
N N 0.0061 0.0033 'International Tables Vol C Tables 4.2.6.8 and 6.1.1.4'
O O 0.0106 0.0060 'International Tables Vol C Tables 4.2.6.8 and 6.1.1.4'
F F 0.0171 0.0103 'International Tables Vol C Tables 4.2.6.8 and 6.1.1.4'
S S 0.1246 0.1234 'International Tables Vol C Tables 4.2.6.8 and 6.1.1.4'
Ag Ag -0.8971 1.1015 'International Tables Vol C Tables 4.2.6.8 and 6.1.1.4'

loop_
_geom_angle_atom_site_label_1
_geom_angle_atom_site_label_2
_geom_angle_atom_site_label_3
_geom_angle
_geom_angle_site_symmetry_1
_geom_angle_site_symmetry_3
_geom_angle_publ_flag
C11 C10 C14 117.1(2) . . ?
C11 C10 C9 120.9(2) . . ?
C14 C10 C9 122.0(2) . . ?
N2 Ag1 S1 122.48(5) 3_656 . ?
N2 Ag1 N1 140.65(6) 3_656 . ?
S1 Ag1 N1 78.89(5) . . ?
N2 Ag1 S3 103.85(5) 3_656 . ?
S1 Ag1 S3 128.53(2) . . ?
N1 Ag1 S3 78.62(4) . . ?
N2 Ag1 S2 94.81(5) 3_656 . ?
S1 Ag1 S2 78.95(2) . . ?
N1 Ag1 S2 123.15(4) . . ?
S3 Ag1 S2 75.864(19) . . ?
C7 S3 C6 101.21(12) . . ?
C7 S3 Ag1 98.15(8) . . ?
C6 S3 Ag1 103.00(8) . . ?
C4 S2 C5 102.73(13) . . ?
C4 S2 Ag1 92.89(9) . . ?
C5 S2 Ag1 100.21(8) . . ?
C2 S1 C3 101.85(13) . . ?
C2 S1 Ag1 98.08(9) . . ?
C3 S1 Ag1 106.21(10) . . ?
O2 S4 O1 115.9(3) . . ?
O2 S4 O3 114.3(2) . . ?
O1 S4 O3 114.7(3) . . ?
O2 S4 C15 104.76(19) . . ?
O1 S4 C15 101.6(3) . . ?
O3 S4 C15 103.18(16) . . ?
N2 C11 C10 123.8(2) . . ?
N2 C11 H11 118.1 . . ?
C10 C11 H11 118.1 . . ?
C9 N1 C1 108.84(18) . . ?
C9 N1 C8 108.75(19) . . ?
C1 N1 C8 109.40(19) . . ?
C9 N1 Ag1 117.28(13) . . ?
C1 N1 Ag1 107.26(15) . . ?
C8 N1 Ag1 105.09(13) . . ?
C12 N2 C11 117.6(2) . . ?
C12 N2 Ag1 113.08(15) . 3_656 ?
C11 N2 Ag1 127.71(15) . 3_656 ?
C5 C6 S3 111.16(18) . . ?
C5 C6 H6A 109.4 . . ?
S3 C6 H6A 109.4 . . ?
C5 C6 H6B 109.4 . . ?
S3 C6 H6B 109.4 . . ?
H6A C6 H6B 108.0 . . ?
C8 C7 S3 115.59(17) . . ?
C8 C7 H7A 108.4 . . ?
S3 C7 H7A 108.4 . . ?
C8 C7 H7B 108.4 . . ?
S3 C7 H7B 108.4 . . ?
H7A C7 H7B 107.4 . . ?
N2 C12 C13 122.7(2) . . ?
N2 C12 H12 118.6 . . ?
C13 C12 H12 118.6 . . ?
C13 C14 C10 119.8(2) . . ?
C13 C14 H14 120.1 . . ?
C10 C14 H14 120.1 . . ?
C1 C2 S1 111.02(17) . . ?
C1 C2 H2A 109.4 . . ?
S1 C2 H2A 109.4 . . ?
C1 C2 H2B 109.4 . . ?
S1 C2 H2B 109.4 . . ?
H2A C2 H2B 108.0 . . ?
C3 C4 S2 110.9(2) . . ?
C3 C4 H4A 109.5 . . ?
S2 C4 H4A 109.5 . . ?
C3 C4 H4B 109.5 . . ?
S2 C4 H4B 109.5 . . ?
H4A C4 H4B 108.0 . . ?
C12 C13 C14 119.0(2) . . ?
C12 C13 H13 120.5 . . ?
C14 C13 H13 120.5 . . ?
C6 C5 S2 115.87(18) . . ?
C6 C5 H5A 108.3 . . ?
S2 C5 H5A 108.3 . . ?
C6 C5 H5B 108.3 . . ?
S2 C5 H5B 108.3 . . ?
H5A C5 H5B 107.4 . . ?
C4 C3 S1 116.86(18) . . ?
C4 C3 H3A 108.1 . . ?
S1 C3 H3A 108.1 . . ?
C4 C3 H3B 108.1 . . ?
S1 C3 H3B 108.1 . . ?
H3A C3 H3B 107.3 . . ?
N1 C9 C10 113.4(2) . . ?
N1 C9 H9A 108.9 . . ?
C10 C9 H9A 108.9 . . ?
N1 C9 H9B 108.9 . . ?
C10 C9 H9B 108.9 . . ?
H9A C9 H9B 107.7 . . ?
N1 C1 C2 115.0(2) . . ?
N1 C1 H1A 108.5 . . ?
C2 C1 H1A 108.5 . . ?
N1 C1 H1B 108.5 . . ?
C2 C1 H1B 108.5 . . ?
H1A C1 H1B 107.5 . . ?
F1 C15 F2 104.7(4) . . ?
F1 C15 F3 106.0(3) . . ?
F2 C15 F3 106.2(4) . . ?
F1 C15 S4 112.7(3) . . ?
F2 C15 S4 113.4(3) . . ?
F3 C15 S4 113.2(3) . . ?
N1 C8 C7 114.41(19) . . ?
N1 C8 H8A 108.7 . . ?
C7 C8 H8A 108.7 . . ?
N1 C8 H8B 108.7 . . ?
C7 C8 H8B 108.7 . . ?
H8A C8 H8B 107.6 . . ?
N3 C17 C16 179.0(4) . . ?
C17 C16 H16A 109.5 . . ?
C17 C16 H16B 109.5 . . ?
H16A C16 H16B 109.5 . . ?
C17 C16 H16C 109.5 . . ?
H16A C16 H16C 109.5 . . ?
H16B C16 H16C 109.5 . . ?

loop_
_geom_bond_atom_site_label_1
_geom_bond_atom_site_label_2
_geom_bond_distance
_geom_bond_site_symmetry_2
_geom_bond_publ_flag
C10 C11 1.383(3) . ?
C10 C14 1.390(3) . ?
C10 C9 1.505(3) . ?
Ag1 N2 2.3033(19) 3_656 ?
Ag1 S1 2.5437(7) . ?
Ag1 N1 2.5749(19) . ?
Ag1 S3 2.6504(6) . ?
Ag1 S2 2.9605(7) . ?
S3 C7 1.807(3) . ?
S3 C6 1.815(2) . ?
S2 C4 1.811(3) . ?
S2 C5 1.811(3) . ?
S1 C2 1.812(3) . ?
S1 C3 1.815(3) . ?
S4 O2 1.406(3) . ?
S4 O1 1.406(4) . ?
S4 O3 1.432(3) . ?
S4 C15 1.774(4) . ?
C11 N2 1.344(3) . ?
C11 H11 0.9300 . ?
N1 C9 1.480(3) . ?
N1 C1 1.481(3) . ?
N1 C8 1.481(3) . ?
N2 C12 1.338(3) . ?
N2 Ag1 2.3033(19) 3_656 ?
C6 C5 1.516(4) . ?
C6 H6A 0.9700 . ?
C6 H6B 0.9700 . ?
C7 C8 1.509(4) . ?
C7 H7A 0.9700 . ?
C7 H7B 0.9700 . ?
C12 C13 1.374(4) . ?
C12 H12 0.9300 . ?
C14 C13 1.376(4) . ?
C14 H14 0.9300 . ?
C2 C1 1.523(4) . ?
C2 H2A 0.9700 . ?
C2 H2B 0.9700 . ?
C4 C3 1.513(4) . ?
C4 H4A 0.9700 . ?
C4 H4B 0.9700 . ?
C13 H13 0.9300 . ?
C5 H5A 0.9700 . ?
C5 H5B 0.9700 . ?
C3 H3A 0.9700 . ?
C3 H3B 0.9700 . ?
C9 H9A 0.9700 . ?
C9 H9B 0.9700 . ?
C1 H1A 0.9700 . ?
C1 H1B 0.9700 . ?
F3 C15 1.326(4) . ?
F2 C15 1.310(4) . ?
F1 C15 1.299(4) . ?
C8 H8A 0.9700 . ?
C8 H8B 0.9700 . ?
N3 C17 1.130(5) . ?
C17 C16 1.438(5) . ?
C16 H16A 0.9600 . ?
C16 H16B 0.9600 . ?
C16 H16C 0.9600 . ?
